data_7009847
loop_
_publ_author_name
'Hammes, Brian S.'
'Carrano, Carl J.'

_publ_section_title
;
 Structure and physical properties of several pseudotetrahedral zinc
 complexes containing a new alkyl thiolate heteroscorpionate ligand
;
_journal_issue 19
_journal_name_full 'Journal of the Chemical Society, Dalton Transactions'
_journal_page_first 3304
_journal_paper_doi 10.1039/b004037l
_journal_year 2000
_chemical_formula_sum 'C28 H42 N8 S2 Zn'
_chemical_formula_weight 620.19
_chemical_name_systematic
; 
 ? 
;
_space_group_IT_number 14
_symmetry_space_group_name_Hall '-P 2ybc'
_symmetry_space_group_name_H-M 'P 1 21/c 1'
_atom_sites_solution_hydrogens geom
_atom_sites_solution_primary direct
_atom_sites_solution_secondary difmap
_audit_creation_method SHELXL
_cell_angle_alpha 90.00
_cell_angle_beta 96.225(2)
_cell_angle_gamma 90.00
_cell_formula_units_Z 4
_cell_length_a 8.7338(2)
_cell_length_b 14.6710(5)
_cell_length_c 24.6109(6)
_cell_measurement_temperature 293(2)
_cell_volume 3134.89(15)
_computing_structure_refinement 'SHELXL-93 (Sheldrick, 1993)'
_computing_structure_solution 'SHELXS-86 (Sheldrick, 1990)'
_diffrn_ambient_temperature 293(2)
_diffrn_radiation_monochromator graphite
_diffrn_radiation_source 'fine-focus sealed tube'
_diffrn_radiation_type MoK\a
_diffrn_radiation_wavelength 0.71073
_diffrn_reflns_av_R_equivalents 0.0378
_diffrn_reflns_av_sigmaI/netI 0.0385
_diffrn_reflns_limit_h_max 6
_diffrn_reflns_limit_h_min -6
_diffrn_reflns_limit_k_max 19
_diffrn_reflns_limit_k_min -18
_diffrn_reflns_limit_l_max 31
_diffrn_reflns_limit_l_min -31
_diffrn_reflns_number 17232
_diffrn_reflns_theta_max 27.47
_diffrn_reflns_theta_min 2.92
_exptl_absorpt_coefficient_mu 0.948
_exptl_crystal_density_diffrn 1.314
_exptl_crystal_F_000 1312
_refine_diff_density_max 0.513
_refine_diff_density_min -0.434
_refine_diff_density_rms 0.063
_refine_ls_extinction_method none
_refine_ls_goodness_of_fit_all 1.047
_refine_ls_goodness_of_fit_obs 1.088
_refine_ls_matrix_type full
_refine_ls_number_parameters 352
_refine_ls_number_reflns 4633
_refine_ls_number_restraints 0
_refine_ls_restrained_S_all 1.064
_refine_ls_restrained_S_obs 1.088
_refine_ls_R_factor_all 0.0551
_refine_ls_R_factor_obs 0.0418
_refine_ls_shift/esd_max -0.001
_refine_ls_shift/esd_mean 0.000
_refine_ls_structure_factor_coef Fsqd
_refine_ls_weighting_details 'w=1/[\s^2^(Fo^2^)+(0.0520P)^2^+4.6452P] where P=(Fo^2^+2Fc^2^)/3'
_refine_ls_weighting_scheme calc
_refine_ls_wR_factor_all 0.1173
_refine_ls_wR_factor_obs 0.1077
_reflns_number_observed 4001
_reflns_number_total 4884
_reflns_observed_criterion >2sigma(I)
_cod_data_source_file b004037l.txt
_cod_data_source_block bsh49
_cod_depositor_comments
;
The following automatic conversions were performed:

'_refine_ls_weighting_scheme' value 'calc
w=1/[\s^2^(Fo^2^)+(0.0520P)^2^+4.6452P] where P=(Fo^2^+2Fc^2^)/3' was
changed to 'calc'. New tag '_refine_ls_weighting_details' was
created. The value of the new tag was set to
'w=1/[\s^2^(Fo^2^)+(0.0520P)^2^+4.6452P] where P=(Fo^2^+2Fc^2^)/3'.

Automatic conversion script
Id: cif_fix_values 3143 2015-03-26 13:38:13Z robertas 
;
_cod_database_code 7009847

loop_
_symmetry_equiv_pos_as_xyz
'x, y, z'
'-x, y+1/2, -z+1/2'
'-x, -y, -z'
'x, -y-1/2, z-1/2'

loop_
_atom_site_aniso_label
_atom_site_aniso_U_11
_atom_site_aniso_U_22
_atom_site_aniso_U_33
_atom_site_aniso_U_23
_atom_site_aniso_U_13
_atom_site_aniso_U_12
Zn1 0.0230(4) 0.0278(2) 0.0185(2) -0.00050(13) 0.0006(2) 0.0001(2)
S1 0.0241(9) 0.0570(6) 0.0222(4) 0.0015(4) 0.0025(4) 0.0081(5)
S2 0.0223(8) 0.0310(4) 0.0213(3) 0.0008(3) 0.0011(3) 0.0035(4)
N1 0.024(2) 0.0268(13) 0.0227(12) -0.0017(10) 0.0012(12) -0.0026(13)
N2 0.026(2) 0.0281(13) 0.0190(11) -0.0027(10) -0.0011(12) -0.0046(13)
N3 0.016(2) 0.0279(13) 0.0201(11) -0.0011(10) 0.0006(11) -0.0010(13)
N4 0.013(2) 0.0275(13) 0.0195(11) -0.0012(10) 0.0005(11) -0.0022(13)
N5 0.022(2) 0.0259(13) 0.0205(11) 0.0021(10) -0.0019(12) 0.0013(13)
N6 0.016(2) 0.0204(12) 0.0204(11) 0.0008(9) 0.0002(11) -0.0019(12)
N7 0.023(3) 0.0292(14) 0.0260(13) 0.0053(11) 0.0007(14) -0.0063(15)
N8 0.015(3) 0.0258(13) 0.0231(12) 0.0012(10) 0.0044(12) -0.0039(14)
C1 0.030(3) 0.028(2) 0.042(2) -0.0022(14) 0.007(2) 0.002(2)
C2 0.015(3) 0.029(2) 0.032(2) -0.0051(13) 0.0065(15) -0.005(2)
C3 0.029(3) 0.031(2) 0.032(2) -0.0115(13) 0.006(2) -0.009(2)
C4 0.023(3) 0.034(2) 0.0228(14) -0.0072(12) 0.0044(15) -0.013(2)
C5 0.053(4) 0.043(2) 0.0203(15) -0.0064(14) 0.001(2) -0.015(2)
C6 0.017(3) 0.029(2) 0.0205(13) -0.0013(12) -0.0021(14) -0.004(2)
C7 0.015(3) 0.035(2) 0.0244(14) -0.0006(13) -0.0028(14) 0.000(2)
C8 0.015(3) 0.062(3) 0.033(2) -0.004(2) -0.003(2) -0.002(2)
C9 0.040(4) 0.040(2) 0.042(2) 0.000(2) 0.005(2) 0.011(2)
C10 0.028(3) 0.025(2) 0.0243(14) -0.0006(12) 0.0042(15) -0.002(2)
C11 0.043(3) 0.036(2) 0.026(2) 0.0047(13) -0.001(2) -0.010(2)
C12 0.027(3) 0.030(2) 0.029(2) 0.0009(13) 0.004(2) -0.008(2)
C13 0.015(3) 0.029(2) 0.0267(15) -0.0047(12) 0.0029(14) 0.000(2)
C14 0.019(3) 0.039(2) 0.030(2) -0.0002(14) -0.001(2) -0.005(2)
C15 0.025(3) 0.0202(14) 0.0218(13) 0.0015(11) -0.0004(14) -0.0006(15)
C16 0.035(3) 0.029(2) 0.031(2) -0.0033(13) 0.003(2) -0.008(2)
C17 0.040(3) 0.024(2) 0.0267(15) 0.0030(12) 0.003(2) 0.009(2)
C18 0.017(3) 0.0216(14) 0.0197(13) 0.0022(11) -0.0016(14) -0.0029(14)
C19 0.017(3) 0.038(2) 0.0235(14) -0.0030(13) 0.0000(15) 0.003(2)
C20 0.034(3) 0.049(2) 0.032(2) 0.006(2) 0.007(2) 0.014(2)
C21 0.011(3) 0.046(2) 0.033(2) -0.0042(15) 0.006(2) -0.003(2)
C22 0.022(4) 0.033(2) 0.029(2) -0.0046(13) 0.005(2) -0.012(2)
C23 0.047(4) 0.044(2) 0.038(2) -0.003(2) 0.015(2) -0.018(2)
C24 0.020(3) 0.0204(14) 0.0253(14) 0.0004(11) 0.0039(14) 0.0021(15)
C25 0.040(3) 0.0213(15) 0.0254(14) 0.0026(12) 0.005(2) -0.005(2)
C26 0.027(3) 0.026(2) 0.030(2) -0.0018(13) 0.001(2) -0.007(2)
C27 0.020(3) 0.027(2) 0.0272(15) -0.0022(12) -0.0009(15) 0.002(2)
C28 0.037(3) 0.039(2) 0.034(2) 0.0024(15) -0.014(2) 0.000(2)

loop_
_atom_site_label
_atom_site_type_symbol
_atom_site_fract_x
_atom_site_fract_y
_atom_site_fract_z
_atom_site_U_iso_or_equiv
_atom_site_thermal_displace_type
_atom_site_occupancy
_atom_site_calc_flag
_atom_site_refinement_flags
_atom_site_disorder_group
Zn1 Zn 0.77839(5) 0.19579(2) 0.028779(13) 0.0232(2) Uani 1 d . .
S1 S 0.53952(13) 0.25942(7) 0.01914(3) 0.0344(3) Uani 1 d . .
S2 S 0.91704(12) 0.15148(5) 0.10570(3) 0.0250(3) Uani 1 d . .
N1 N 0.7468(4) 0.1204(2) -0.04261(10) 0.0245(7) Uani 1 d . .
N2 N 0.6908(4) 0.1692(2) -0.08815(9) 0.0245(8) Uani 1 d . .
N3 N 0.8867(4) 0.2921(2) -0.01640(9) 0.0216(7) Uani 1 d . .
N4 N 0.8072(4) 0.3137(2) -0.06596(9) 0.0199(7) Uani 1 d . .
N5 N 0.8661(4) 0.2402(2) 0.25478(9) 0.0230(7) Uani 1 d . .
N6 N 0.8043(3) 0.2651(2) 0.20331(9) 0.0192(7) Uani 1 d . .
N7 N 0.5468(4) 0.1205(2) 0.23527(10) 0.0263(9) Uani 1 d . .
N8 N 0.5584(4) 0.1900(2) 0.19850(10) 0.0212(8) Uani 1 d . .
C1 C 0.8063(5) -0.0398(2) -0.01935(14) 0.0331(10) Uani 1 d . .
H1A H 0.8304(5) -0.0142(2) 0.01645(14) 0.050 Uiso 1 calc R .
H1B H 0.8955(5) -0.0702(2) -0.03022(14) 0.050 Uiso 1 calc R .
H1C H 0.7237(5) -0.0828(2) -0.01874(14) 0.050 Uiso 1 calc R .
C2 C 0.7586(4) 0.0345(2) -0.05906(13) 0.0250(9) Uani 1 d . .
C3 C 0.7128(5) 0.0284(2) -0.11510(13) 0.0306(10) Uani 1 d . .
H3A H 0.7123(5) -0.0240(2) -0.13641(13) 0.037 Uiso 1 calc R .
C4 C 0.6690(5) 0.1136(2) -0.13275(12) 0.0267(9) Uani 1 d . .
C5 C 0.5969(5) 0.1453(3) -0.18748(12) 0.0390(11) Uani 1 d . .
H5B H 0.5812(5) 0.2100(3) -0.18657(12) 0.059 Uiso 1 calc R .
H5C H 0.4997(5) 0.1152(3) -0.19618(12) 0.059 Uiso 1 calc R .
H5D H 0.6638(5) 0.1309(3) -0.21479(12) 0.059 Uiso 1 calc R .
C6 C 0.6644(4) 0.2668(2) -0.08462(11) 0.0225(9) Uani 1 d . .
H6A H 0.6370(4) 0.2872(2) -0.12234(11) 0.027 Uiso 1 calc R .
C7 C 0.5254(5) 0.2939(2) -0.05327(12) 0.0255(9) Uani 1 d . .
C8 C 0.3822(5) 0.2493(3) -0.08333(14) 0.0370(11) Uani 1 d . .
H8A H 0.2937(5) 0.2642(3) -0.06509(14) 0.056 Uiso 1 calc R .
H8B H 0.3956(5) 0.1843(3) -0.08351(14) 0.056 Uiso 1 calc R .
H8C H 0.3674(5) 0.2713(3) -0.12027(14) 0.056 Uiso 1 calc R .
C9 C 0.5102(5) 0.3979(2) -0.05577(15) 0.0406(11) Uani 1 d . .
H9A H 0.6008(5) 0.4252(2) -0.03696(15) 0.061 Uiso 1 calc R .
H9B H 0.4215(5) 0.4163(2) -0.03868(15) 0.061 Uiso 1 calc R .
H9C H 0.4989(5) 0.4173(2) -0.09325(15) 0.061 Uiso 1 calc R .
C10 C 0.8780(5) 0.3824(2) -0.09080(12) 0.0259(9) Uani 1 d . .
C11 C 0.8183(5) 0.4210(2) -0.14519(12) 0.0351(10) Uani 1 d . .
H11A H 0.7259(5) 0.3896(2) -0.15901(12) 0.053 Uiso 1 calc R .
H11B H 0.8944(5) 0.4137(2) -0.17021(12) 0.053 Uiso 1 calc R .
H11C H 0.7963(5) 0.4847(2) -0.14128(12) 0.053 Uiso 1 calc R .
C12 C 1.0065(5) 0.4046(2) -0.05599(12) 0.0286(10) Uani 1 d . .
H12A H 1.0786(5) 0.4493(2) -0.06157(12) 0.034 Uiso 1 calc R .
C13 C 1.0080(5) 0.3472(2) -0.01067(12) 0.0235(9) Uani 1 d . .
C14 C 1.1254(5) 0.3418(2) 0.03828(13) 0.0294(9) Uani 1 d . .
H14A H 1.0958(5) 0.2956(2) 0.06270(13) 0.044 Uiso 1 calc R .
H14B H 1.1318(5) 0.3996(2) 0.05673(13) 0.044 Uiso 1 calc R .
H14C H 1.2240(5) 0.3268(2) 0.02681(13) 0.044 Uiso 1 calc R .
C15 C 0.7716(4) 0.1165(2) 0.15137(11) 0.0226(9) Uani 1 d . .
C16 C 0.6483(5) 0.0575(2) 0.12064(13) 0.0315(10) Uani 1 d . .
H16A H 0.5921(5) 0.0928(2) 0.09230(13) 0.047 Uiso 1 calc R .
H16B H 0.5790(5) 0.0358(2) 0.14549(13) 0.047 Uiso 1 calc R .
H16C H 0.6958(5) 0.0065(2) 0.10469(13) 0.047 Uiso 1 calc R .
C17 C 0.8622(5) 0.0602(2) 0.19681(12) 0.0302(10) Uani 1 d . .
H17A H 0.9401(5) 0.0977(2) 0.21613(12) 0.045 Uiso 1 calc R .
H17B H 0.9098(5) 0.0092(2) 0.18090(12) 0.045 Uiso 1 calc R .
H17C H 0.7931(5) 0.0386(2) 0.22176(12) 0.045 Uiso 1 calc R .
C18 C 0.6967(4) 0.2045(2) 0.17118(11) 0.0195(9) Uani 1 d . .
H18A H 0.6621(4) 0.2386(2) 0.13786(11) 0.023 Uiso 1 calc R .
C19 C 0.4250(5) 0.2398(2) 0.19020(12) 0.0261(10) Uani 1 d . .
C20 C 0.4053(5) 0.3222(3) 0.15497(14) 0.0381(11) Uani 1 d . .
H20A H 0.4975(5) 0.3324(3) 0.13781(14) 0.057 Uiso 1 calc R .
H20B H 0.3858(5) 0.3742(3) 0.17693(14) 0.057 Uiso 1 calc R .
H20C H 0.3201(5) 0.3134(3) 0.12743(14) 0.057 Uiso 1 calc R .
C21 C 0.3246(5) 0.2005(2) 0.22185(13) 0.0299(10) Uani 1 d . .
H21A H 0.2238(5) 0.2185(2) 0.22499(13) 0.036 Uiso 1 calc R .
C22 C 0.4040(6) 0.1277(2) 0.24870(13) 0.0276(10) Uani 1 d . .
C23 C 0.3443(5) 0.0605(3) 0.28703(14) 0.0421(11) Uani 1 d . .
H23A H 0.4243(5) 0.0180(3) 0.29918(14) 0.063 Uiso 1 calc R .
H23B H 0.2583(5) 0.0283(3) 0.26852(14) 0.063 Uiso 1 calc R .
H23C H 0.3121(5) 0.0922(3) 0.31797(14) 0.063 Uiso 1 calc R .
C24 C 0.8620(4) 0.3461(2) 0.18786(12) 0.0217(9) Uani 1 d . .
C25 C 0.8152(5) 0.3909(2) 0.13359(12) 0.0289(10) Uani 1 d . .
H25A H 0.7411(5) 0.3533(2) 0.11240(12) 0.043 Uiso 1 calc R .
H25B H 0.9042(5) 0.3986(2) 0.11432(12) 0.043 Uiso 1 calc R .
H25C H 0.7705(5) 0.4494(2) 0.13941(12) 0.043 Uiso 1 calc R .
C26 C 0.9625(5) 0.3746(2) 0.23038(12) 0.0276(9) Uani 1 d . .
H26A H 1.0201(5) 0.4280(2) 0.23229(12) 0.033 Uiso 1 calc R .
C27 C 0.9623(5) 0.3072(2) 0.27097(12) 0.0249(9) Uani 1 d . .
C28 C 1.0506(5) 0.3046(3) 0.32689(14) 0.0380(11) Uani 1 d . .
H28A H 1.0256(5) 0.2498(3) 0.34531(14) 0.057 Uiso 1 calc R .
H28B H 1.0234(5) 0.3566(3) 0.34754(14) 0.057 Uiso 1 calc R .
H28C H 1.1590(5) 0.3059(3) 0.32352(14) 0.057 Uiso 1 calc R .

loop_
_atom_type_symbol
_atom_type_description
_atom_type_scat_dispersion_real
_atom_type_scat_dispersion_imag
_atom_type_scat_source
C C 0.0033 0.0016 'International Tables Vol C Tables 4.2.6.8 and 6.1.1.4'
H H 0.0000 0.0000 'International Tables Vol C Tables 4.2.6.8 and 6.1.1.4'
N N 0.0061 0.0033 'International Tables Vol C Tables 4.2.6.8 and 6.1.1.4'
Zn Zn 0.2839 1.4301 'International Tables Vol C Tables 4.2.6.8 and 6.1.1.4'
S S 0.1246 0.1234 'International Tables Vol C Tables 4.2.6.8 and 6.1.1.4'

loop_
_geom_angle_atom_site_label_1
_geom_angle_atom_site_label_2
_geom_angle_atom_site_label_3
_geom_angle
_geom_angle_site_symmetry_1
_geom_angle_site_symmetry_3
_geom_angle_publ_flag
N1 Zn1 N3 86.31(10) . . ?
N1 Zn1 S2 125.11(8) . . ?
N3 Zn1 S2 114.44(8) . . ?
N1 Zn1 S1 95.42(9) . . ?
N3 Zn1 S1 97.48(9) . . ?
S2 Zn1 S1 127.99(3) . . ?
C7 S1 Zn1 100.25(13) . . ?
C15 S2 Zn1 104.48(11) . . ?
C2 N1 N2 106.1(2) . . ?
C2 N1 Zn1 139.2(2) . . ?
N2 N1 Zn1 114.7(2) . . ?
C4 N2 N1 110.6(3) . . ?
C4 N2 C6 128.9(3) . . ?
N1 N2 C6 120.5(2) . . ?
C13 N3 N4 106.0(2) . . ?
C13 N3 Zn1 139.3(2) . . ?
N4 N3 Zn1 114.5(2) . . ?
C10 N4 N3 111.0(3) . . ?
C10 N4 C6 128.6(3) . . ?
N3 N4 C6 120.4(2) . . ?
C27 N5 N6 104.7(2) . . ?
C24 N6 N5 111.7(2) . . ?
C24 N6 C18 128.0(2) . . ?
N5 N6 C18 120.2(2) . . ?
C22 N7 N8 104.1(3) . . ?
C19 N8 N7 111.8(3) . . ?
C19 N8 C18 125.8(3) . . ?
N7 N8 C18 122.4(3) . . ?
N1 C2 C3 109.7(3) . . ?
N1 C2 C1 121.2(3) . . ?
C3 C2 C1 129.0(3) . . ?
C4 C3 C2 107.3(3) . . ?
C3 C4 N2 106.3(3) . . ?
C3 C4 C5 130.3(3) . . ?
N2 C4 C5 123.1(3) . . ?
N2 C6 N4 110.4(3) . . ?
N2 C6 C7 114.7(3) . . ?
N4 C6 C7 114.2(2) . . ?
C8 C7 C6 106.9(3) . . ?
C8 C7 C9 110.1(3) . . ?
C6 C7 C9 107.6(3) . . ?
C8 C7 S1 108.4(3) . . ?
C6 C7 S1 115.7(2) . . ?
C9 C7 S1 108.0(2) . . ?
N4 C10 C12 106.0(3) . . ?
N4 C10 C11 123.5(3) . . ?
C12 C10 C11 130.6(3) . . ?
C10 C12 C13 107.0(3) . . ?
N3 C13 C12 110.1(3) . . ?
N3 C13 C14 121.5(3) . . ?
C12 C13 C14 128.4(3) . . ?
C16 C15 C17 109.7(3) . . ?
C16 C15 C18 109.3(3) . . ?
C17 C15 C18 114.8(2) . . ?
C16 C15 S2 110.5(2) . . ?
C17 C15 S2 104.9(3) . . ?
C18 C15 S2 107.5(2) . . ?
N6 C18 N8 110.8(2) . . ?
N6 C18 C15 114.1(3) . . ?
N8 C18 C15 115.0(2) . . ?
N8 C19 C21 106.2(3) . . ?
N8 C19 C20 124.2(3) . . ?
C21 C19 C20 129.6(4) . . ?
C19 C21 C22 106.0(4) . . ?
N7 C22 C21 111.9(3) . . ?
N7 C22 C23 120.4(3) . . ?
C21 C22 C23 127.7(4) . . ?
C26 C24 N6 106.4(3) . . ?
C26 C24 C25 129.8(3) . . ?
N6 C24 C25 123.8(3) . . ?
C24 C26 C27 106.3(3) . . ?
N5 C27 C26 110.9(3) . . ?
N5 C27 C28 120.1(3) . . ?
C26 C27 C28 128.9(3) . . ?

loop_
_geom_bond_atom_site_label_1
_geom_bond_atom_site_label_2
_geom_bond_distance
_geom_bond_site_symmetry_2
_geom_bond_publ_flag
Zn1 N1 2.069(2) . ?
Zn1 N3 2.087(3) . ?
Zn1 S2 2.2306(8) . ?
Zn1 S1 2.2744(11) . ?
S1 C7 1.844(3) . ?
S2 C15 1.858(4) . ?
N1 C2 1.332(4) . ?
N1 N2 1.374(3) . ?
N2 C4 1.364(4) . ?
N2 C6 1.455(4) . ?
N3 C13 1.327(5) . ?
N3 N4 1.374(3) . ?
N4 C10 1.362(4) . ?
N4 C6 1.454(4) . ?
N5 C27 1.326(4) . ?
N5 N6 1.371(3) . ?
N6 C24 1.362(4) . ?
N6 C18 1.462(4) . ?
N7 C22 1.329(5) . ?
N7 N8 1.374(3) . ?
N8 C19 1.372(5) . ?
N8 C18 1.460(5) . ?
C1 C2 1.492(5) . ?
C2 C3 1.397(4) . ?
C3 C4 1.364(5) . ?
C4 C5 1.498(4) . ?
C6 C7 1.559(5) . ?
C7 C8 1.530(5) . ?
C7 C9 1.532(5) . ?
C10 C12 1.374(5) . ?
C10 C11 1.495(4) . ?
C12 C13 1.396(4) . ?
C13 C14 1.497(5) . ?
C15 C16 1.518(5) . ?
C15 C17 1.538(4) . ?
C15 C18 1.550(4) . ?
C19 C21 1.362(5) . ?
C19 C20 1.487(5) . ?
C21 C22 1.400(5) . ?
C22 C23 1.496(5) . ?
C24 C26 1.357(5) . ?
C24 C25 1.505(4) . ?
C26 C27 1.406(4) . ?
C27 C28 1.503(4) . ?
